data_4304678
loop_
_publ_author_name
'Olha Sereda'
'Joan Ribas'
'Helen Stoeckli-Evans'

_publ_section_title
;
New 3D and Chiral 1D CuIICrIII Coordination Polymers Exhibiting
Ferromagnetism
;
_journal_name_full 'Inorganic Chemistry'
_journal_page_first 5107
_journal_page_last 5113
_journal_paper_doi 10.1021/ic702234y
_journal_volume 47
_journal_year 2008
_chemical_absolute_configuration rmad
_chemical_formula_moiety 'C36 H56 Cr2 Cu2 N20, C12 H32 Cu N4 O2, 2.25(H2 O)'
_chemical_formula_sum 'C48 H93 Cr2 Cu3 N24 O4.25'
_chemical_formula_weight 1369.08
_chemical_name_systematic
; 
 ? 
;
_space_group_IT_number 1
_symmetry_cell_setting triclinic
_symmetry_space_group_name_Hall 'P 1'
_symmetry_space_group_name_H-M 'P 1'
_atom_sites_solution_hydrogens geom
_atom_sites_solution_primary direct
_atom_sites_solution_secondary difmap
_audit_creation_method SHELXL-97
_cell_angle_alpha 104.632(8)
_cell_angle_beta 98.429(8)
_cell_angle_gamma 97.375(8)
_cell_formula_units_Z 1
_cell_length_a 8.5435(8)
_cell_length_b 12.6309(12)
_cell_length_c 16.1711(17)
_cell_measurement_reflns_used 10513
_cell_measurement_temperature 173(2)
_cell_measurement_theta_max 25.55
_cell_measurement_theta_min 1.69
_cell_volume 1645.1(3)
_computing_cell_refinement 'X-Area V1.26'
_computing_data_collection 'X-Area V1.26 (STOE, 2005)'
_computing_data_reduction 'X-RED32 V1.26 (STOE, 2005)'
_computing_molecular_graphics 'PLATON  (Spek, 2003)'
_computing_publication_material SHELXL-97
_computing_structure_refinement 'SHELXL-97 (Sheldrick, 1997)'
_computing_structure_solution 'SHELXS-97 (Sheldrick, 1997)'
_diffrn_ambient_temperature 173(2)
_diffrn_measured_fraction_theta_full 0.891
_diffrn_measured_fraction_theta_max 0.891
_diffrn_measurement_device_type 'STOE IPDS-2'
_diffrn_measurement_method 'omega scans'
_diffrn_radiation_monochromator graphite
_diffrn_radiation_source 'fine-focus sealed tube'
_diffrn_radiation_type MoK\a
_diffrn_radiation_wavelength 0.71073
_diffrn_reflns_av_R_equivalents 0.0362
_diffrn_reflns_av_sigmaI/netI 0.0635
_diffrn_reflns_limit_h_max 10
_diffrn_reflns_limit_h_min -10
_diffrn_reflns_limit_k_max 15
_diffrn_reflns_limit_k_min -15
_diffrn_reflns_limit_l_max 19
_diffrn_reflns_limit_l_min -16
_diffrn_reflns_number 8017
_diffrn_reflns_theta_full 25.17
_diffrn_reflns_theta_max 25.17
_diffrn_reflns_theta_min 1.69
_diffrn_standards_decay_% 0
_diffrn_standards_number 0
_exptl_absorpt_coefficient_mu 1.332
_exptl_absorpt_correction_T_max 1.0408
_exptl_absorpt_correction_T_min 0.7601
_exptl_absorpt_correction_type multi-scan
_exptl_absorpt_process_details 'MULABS in PLATON; Spek, 2003)'
_exptl_crystal_colour dark_violet
_exptl_crystal_density_diffrn 1.382
_exptl_crystal_density_meas ?
_exptl_crystal_density_method 'not measured'
_exptl_crystal_description block
_exptl_crystal_F_000 724
_exptl_crystal_size_max 0.40
_exptl_crystal_size_mid 0.30
_exptl_crystal_size_min 0.30
_refine_diff_density_max 0.370
_refine_diff_density_min -0.237
_refine_diff_density_rms 0.057
_refine_ls_abs_structure_details 'Flack H D (1983), Acta Cryst. A39, 876-881'
_refine_ls_abs_structure_Flack 0.027(16)
_refine_ls_extinction_method none
_refine_ls_goodness_of_fit_ref 0.946
_refine_ls_hydrogen_treatment mixed
_refine_ls_matrix_type full
_refine_ls_number_parameters 756
_refine_ls_number_reflns 7760
_refine_ls_number_restraints 3
_refine_ls_restrained_S_all 0.946
_refine_ls_R_factor_all 0.0453
_refine_ls_R_factor_gt 0.0343
_refine_ls_shift/su_max 0.001
_refine_ls_shift/su_mean <0.001
_refine_ls_structure_factor_coef Fsqd
_refine_ls_weighting_details 'calc w=1/[\s^2^(Fo^2^)+(0.0272P)^2^] where P=(Fo^2^+2Fc^2^)/3'
_refine_ls_weighting_scheme calc
_refine_ls_wR_factor_gt 0.0648
_refine_ls_wR_factor_ref 0.0690
_reflns_number_gt 6466
_reflns_number_total 7760
_reflns_threshold_expression I>2sigma(I)
_cod_data_source_file ic702234y-file003.cif
_cod_data_source_block cpd3
_cod_depositor_comments
;
The following automatic conversions were performed:

'_exptl_crystal_density_meas' value 'none' was changed to '?' - the
value is perceived as not measured.

Automatic conversion script
Id: cif_fix_values 3008 2015-01-20 13:52:24Z robertas 
;
_cod_database_code 4304678

loop_
_symmetry_equiv_pos_as_xyz
'x, y, z'

loop_
_atom_site_label
_atom_site_type_symbol
_atom_site_fract_x
_atom_site_fract_y
_atom_site_fract_z
_atom_site_U_iso_or_equiv
_atom_site_adp_type
_atom_site_occupancy
_atom_site_symmetry_multiplicity
_atom_site_calc_flag
_atom_site_refinement_flags
_atom_site_disorder_assembly
_atom_site_disorder_group
Cu1 Cu 0.93087(9) 0.18925(6) 0.80432(6) 0.02646(18) Uani 1 1 d . . .
Cu2 Cu 0.40938(10) 0.17153(7) 0.29470(7) 0.02297(14) Uani 1 1 d . . .
Cr1 Cr 0.87670(10) 0.03660(7) 0.47234(6) 0.0213(3) Uani 1 1 d . . .
Cr2 Cr 0.94381(9) 0.31134(7) 1.12846(6) 0.0211(3) Uani 1 1 d . . .
N1 N 0.9797(6) 0.0369(4) 0.7529(4) 0.0303(13) Uani 1 1 d . . .
H1A H 1.0036 0.0317 0.6985 0.036 Uiso 1 1 calc R . .
H1B H 1.0669 0.0245 0.7875 0.036 Uiso 1 1 calc R . .
N2 N 0.7398(6) 0.1075(4) 0.8338(4) 0.0312(14) Uani 1 1 d . . .
H2A H 0.7278 0.1417 0.8893 0.037 Uiso 1 1 calc R . .
H2B H 0.6482 0.1074 0.7958 0.037 Uiso 1 1 calc R . .
N3 N 0.8868(7) 0.3437(4) 0.8537(4) 0.0331(13) Uani 1 1 d . . .
H3A H 0.7784 0.3447 0.8426 0.040 Uiso 1 1 calc R . .
H3B H 0.9228 0.3670 0.9129 0.040 Uiso 1 1 calc R . .
N4 N 1.1254(6) 0.2670(4) 0.7748(4) 0.0301(14) Uani 1 1 d . . .
H4A H 1.2154 0.2426 0.7965 0.036 Uiso 1 1 calc R . .
H4B H 1.1159 0.2510 0.7154 0.036 Uiso 1 1 calc R . .
N5 N 0.4824(6) 0.1282(4) 0.1791(4) 0.0211(12) Uani 1 1 d . . .
H5A H 0.5183 0.1910 0.1636 0.025 Uiso 1 1 calc R . .
H5B H 0.5658 0.0894 0.1836 0.025 Uiso 1 1 calc R . .
N6 N 0.2090(6) 0.0582(4) 0.2345(4) 0.0233(13) Uani 1 1 d . . .
H6A H 0.1793 0.0167 0.2708 0.028 Uiso 1 1 calc R . .
H6B H 0.1255 0.0933 0.2198 0.028 Uiso 1 1 calc R . .
N7 N 0.3327(6) 0.2197(4) 0.4062(4) 0.0241(13) Uani 1 1 d . . .
H7A H 0.2278 0.2301 0.3954 0.029 Uiso 1 1 calc R . .
H7B H 0.3372 0.1660 0.4353 0.029 Uiso 1 1 calc R . .
N8 N 0.6119(6) 0.2802(4) 0.3587(4) 0.0225(13) Uani 1 1 d . . .
H8A H 0.7005 0.2477 0.3494 0.027 Uiso 1 1 calc R . .
H8B H 0.6188 0.3419 0.3381 0.027 Uiso 1 1 calc R . .
N13 N 0.7786(7) 0.1782(5) 0.6452(5) 0.0363(15) Uani 1 1 d . . .
N14 N 0.9917(7) 0.2574(5) 0.4178(5) 0.0395(17) Uani 1 1 d . . .
N15 N 1.2108(8) 0.0832(6) 0.6062(5) 0.0476(19) Uani 1 1 d . . .
N16 N 1.0342(8) -0.1144(6) 0.3263(5) 0.0392(18) Uani 1 1 d . . .
N17 N 0.7526(7) -0.1909(5) 0.5172(4) 0.0376(17) Uani 1 1 d . . .
N18 N 0.5316(7) 0.0198(4) 0.3516(4) 0.0284(15) Uani 1 1 d . . .
N19 N 0.2930(7) 0.3309(4) 0.2449(4) 0.0298(16) Uani 1 1 d . . .
N20 N 0.8258(7) 0.0864(5) 1.1759(5) 0.0442(19) Uani 1 1 d . . .
N21 N 1.0602(7) 0.5362(5) 1.0793(5) 0.0406(18) Uani 1 1 d . . .
N22 N 0.7943(8) 0.4638(6) 1.2773(5) 0.0408(18) Uani 1 1 d . . .
N23 N 0.6087(7) 0.2623(6) 0.9942(5) 0.0459(19) Uani 1 1 d . . .
N24 N 1.0713(7) 0.1814(5) 0.9615(5) 0.0388(16) Uani 1 1 d . . .
C1 C 0.8361(7) -0.0470(4) 0.7467(4) 0.0294(14) Uani 1 1 d . . .
H1 H 0.7552 -0.0480 0.6950 0.035 Uiso 1 1 calc R . .
C2 C 0.8741(9) -0.1647(5) 0.7354(5) 0.0376(18) Uani 1 1 d . . .
H2C H 0.9591 -0.1652 0.7839 0.045 Uiso 1 1 calc R . .
H2D H 0.9134 -0.1894 0.6802 0.045 Uiso 1 1 calc R . .
C3 C 0.7208(9) -0.2436(5) 0.7342(5) 0.057(2) Uani 1 1 d . . .
H3C H 0.6400 -0.2480 0.6823 0.068 Uiso 1 1 calc R . .
H3D H 0.7458 -0.3190 0.7299 0.068 Uiso 1 1 calc R . .
C4 C 0.6518(12) -0.2049(6) 0.8148(6) 0.069(3) Uani 1 1 d . . .
H4C H 0.7302 -0.2037 0.8667 0.083 Uiso 1 1 calc R . .
H4D H 0.5531 -0.2571 0.8121 0.083 Uiso 1 1 calc R . .
C5 C 0.6117(10) -0.0871(6) 0.8227(6) 0.064(3) Uani 1 1 d . . .
H5C H 0.5309 -0.0882 0.7718 0.077 Uiso 1 1 calc R . .
H5D H 0.5667 -0.0617 0.8759 0.077 Uiso 1 1 calc R . .
C6 C 0.7657(8) -0.0085(5) 0.8270(4) 0.0353(16) Uani 1 1 d . . .
H6 H 0.8453 -0.0083 0.8790 0.042 Uiso 1 1 calc R . .
C7 C 0.9736(7) 0.4165(5) 0.8107(4) 0.0334(15) Uani 1 1 d . . .
H7 H 0.9188 0.3967 0.7485 0.040 Uiso 1 1 calc R . .
C8 C 0.9782(11) 0.5407(5) 0.8502(5) 0.046(2) Uani 1 1 d . . .
H8C H 1.0270 0.5621 0.9128 0.055 Uiso 1 1 calc R . .
H8D H 0.8675 0.5571 0.8448 0.055 Uiso 1 1 calc R . .
C9 C 1.0776(9) 0.6078(5) 0.8025(5) 0.051(2) Uani 1 1 d . . .
H9A H 1.0224 0.5915 0.7412 0.061 Uiso 1 1 calc R . .
H9B H 1.0850 0.6882 0.8301 0.061 Uiso 1 1 calc R . .
C10 C 1.2445(10) 0.5801(5) 0.8047(6) 0.060(2) Uani 1 1 d . . .
H10A H 1.3029 0.6018 0.8657 0.072 Uiso 1 1 calc R . .
H10B H 1.3041 0.6228 0.7721 0.072 Uiso 1 1 calc R . .
C11 C 1.2376(9) 0.4563(6) 0.7647(6) 0.046(2) Uani 1 1 d . . .
H11A H 1.3480 0.4394 0.7683 0.055 Uiso 1 1 calc R . .
H11B H 1.1860 0.4354 0.7026 0.055 Uiso 1 1 calc R . .
C12 C 1.1422(7) 0.3889(4) 0.8128(4) 0.0357(16) Uani 1 1 d . . .
H12 H 1.1984 0.4085 0.8748 0.043 Uiso 1 1 calc R . .
C13 C 0.3455(6) 0.0581(4) 0.1115(4) 0.0189(12) Uani 1 1 d . . .
H13 H 0.2760 0.1082 0.0917 0.023 Uiso 1 1 calc R . .
C14 C 0.3965(8) -0.0116(5) 0.0328(4) 0.0292(17) Uani 1 1 d . . .
H14A H 0.4701 -0.0594 0.0512 0.035 Uiso 1 1 calc R . .
H14B H 0.4549 0.0374 0.0042 0.035 Uiso 1 1 calc R . .
C15 C 0.2495(8) -0.0841(5) -0.0314(5) 0.0367(17) Uani 1 1 d . . .
H15A H 0.1825 -0.0361 -0.0547 0.044 Uiso 1 1 calc R . .
H15B H 0.2852 -0.1328 -0.0808 0.044 Uiso 1 1 calc R . .
C16 C 0.1495(7) -0.1552(5) 0.0113(4) 0.0365(16) Uani 1 1 d . . .
H16A H 0.0525 -0.1979 -0.0312 0.044 Uiso 1 1 calc R . .
H16B H 0.2127 -0.2088 0.0291 0.044 Uiso 1 1 calc R . .
C17 C 0.0998(8) -0.0845(5) 0.0898(5) 0.0293(18) Uani 1 1 d . . .
H17A H 0.0384 -0.1328 0.1178 0.035 Uiso 1 1 calc R . .
H17B H 0.0293 -0.0351 0.0715 0.035 Uiso 1 1 calc R . .
C18 C 0.2477(6) -0.0145(4) 0.1551(4) 0.0232(12) Uani 1 1 d . . .
H18 H 0.3163 -0.0661 0.1733 0.028 Uiso 1 1 calc R . .
C19 C 0.4364(6) 0.3255(4) 0.4604(4) 0.0250(13) Uani 1 1 d . . .
H19 H 0.4084 0.3863 0.4346 0.030 Uiso 1 1 calc R . .
C20 C 0.4155(8) 0.3567(6) 0.5529(5) 0.039(2) Uani 1 1 d . . .
H20A H 0.4342 0.2950 0.5785 0.046 Uiso 1 1 calc R . .
H20B H 0.3036 0.3683 0.5551 0.046 Uiso 1 1 calc R . .
C21 C 0.5326(8) 0.4640(5) 0.6077(5) 0.0411(19) Uani 1 1 d . . .
H21A H 0.5060 0.5281 0.5871 0.049 Uiso 1 1 calc R . .
H21B H 0.5220 0.4787 0.6696 0.049 Uiso 1 1 calc R . .
C22 C 0.7037(8) 0.4494(5) 0.5988(4) 0.0416(17) Uani 1 1 d . . .
H22A H 0.7779 0.5192 0.6313 0.050 Uiso 1 1 calc R . .
H22B H 0.7328 0.3899 0.6248 0.050 Uiso 1 1 calc R . .
C23 C 0.7236(8) 0.4197(5) 0.5044(5) 0.0300(18) Uani 1 1 d . . .
H23A H 0.8357 0.4095 0.5011 0.036 Uiso 1 1 calc R . .
H23B H 0.7017 0.4813 0.4792 0.036 Uiso 1 1 calc R . .
C24 C 0.6086(6) 0.3129(4) 0.4515(4) 0.0229(12) Uani 1 1 d . . .
H24 H 0.6363 0.2511 0.4760 0.028 Uiso 1 1 calc R . .
C37 C 0.8058(8) 0.1282(5) 0.5807(5) 0.0279(18) Uani 1 1 d . . .
C38 C 0.9510(7) 0.1782(5) 0.4375(5) 0.0286(18) Uani 1 1 d . . .
C39 C 1.0956(9) 0.0633(6) 0.5549(5) 0.0281(18) Uani 1 1 d . . .
C40 C 0.9706(9) -0.0596(6) 0.3747(6) 0.0307(19) Uani 1 1 d . . .
C41 C 0.7964(8) -0.1096(5) 0.5029(5) 0.0260(17) Uani 1 1 d . . .
C42 C 0.6545(8) 0.0231(5) 0.3939(5) 0.0230(16) Uani 1 1 d . . .
C43 C 0.1681(8) 0.3271(4) 0.2046(5) 0.0211(16) Uani 1 1 d . . .
C44 C 0.8691(7) 0.1661(5) 1.1591(5) 0.0267(17) Uani 1 1 d . . .
C45 C 1.0162(8) 0.4548(6) 1.0942(5) 0.0259(17) Uani 1 1 d . . .
C46 C 0.8500(8) 0.4070(6) 1.2263(5) 0.0264(17) Uani 1 1 d . . .
C47 C 0.7275(8) 0.2831(5) 1.0444(5) 0.0269(18) Uani 1 1 d . . .
C48 C 1.0300(7) 0.2254(5) 1.0234(5) 0.0225(16) Uani 1 1 d . . .
Cu3 Cu 0.40334(11) 0.67548(7) 0.29759(7) 0.02286(14) Uani 1 1 d . . .
O1 O 0.6136(7) 0.6041(4) 0.3784(4) 0.0392(14) Uani 1 1 d . . .
H26 H 0.6877 0.6481 0.4140 0.047 Uiso 1 1 d R . .
H42 H 0.675(10) 0.570(7) 0.339(6) 0.09(3) Uiso 1 1 d . . .
O2 O 0.1948(6) 0.7410(4) 0.2155(4) 0.0315(12) Uani 1 1 d . . .
H29 H 0.1369 0.7820 0.2384 0.038 Uiso 1 1 d R . .
H41 H 0.165(9) 0.694(5) 0.178(5) 0.04(2) Uiso 1 1 d . . .
N9 N 0.5703(7) 0.7704(4) 0.2587(4) 0.0278(15) Uani 1 1 d . . .
H9C H 0.5530 0.8427 0.2712 0.033 Uiso 1 1 calc R . .
H9D H 0.6714 0.7695 0.2871 0.033 Uiso 1 1 calc R . .
N10 N 0.4149(6) 0.5588(4) 0.1877(4) 0.0231(13) Uani 1 1 d . . .
H10C H 0.4369 0.4951 0.2014 0.028 Uiso 1 1 calc R . .
H10D H 0.3172 0.5415 0.1505 0.028 Uiso 1 1 calc R . .
N11 N 0.2413(7) 0.5770(4) 0.3376(4) 0.0237(14) Uani 1 1 d . . .
H11C H 0.1532 0.5474 0.2938 0.028 Uiso 1 1 calc R . .
H11D H 0.2864 0.5194 0.3504 0.028 Uiso 1 1 calc R . .
N12 N 0.3914(6) 0.7902(4) 0.4082(4) 0.0249(14) Uani 1 1 d . . .
H12A H 0.4911 0.8327 0.4326 0.030 Uiso 1 1 calc R . .
H12B H 0.3216 0.8364 0.3962 0.030 Uiso 1 1 calc R . .
C25 C 0.5570(6) 0.7245(4) 0.1638(4) 0.0236(13) Uani 1 1 d . . .
H25 H 0.4544 0.7404 0.1350 0.028 Uiso 1 1 calc R . .
C26 C 0.6918(8) 0.7744(6) 0.1262(6) 0.036(2) Uani 1 1 d . . .
H26A H 0.6937 0.8553 0.1371 0.043 Uiso 1 1 calc R . .
H26B H 0.7963 0.7631 0.1552 0.043 Uiso 1 1 calc R . .
C27 C 0.6680(8) 0.7206(5) 0.0295(5) 0.0397(17) Uani 1 1 d . . .
H27A H 0.7628 0.7482 0.0075 0.048 Uiso 1 1 calc R . .
H27B H 0.5731 0.7430 -0.0001 0.048 Uiso 1 1 calc R . .
C28 C 0.6441(8) 0.5940(6) 0.0062(5) 0.0383(17) Uani 1 1 d . . .
H28A H 0.6183 0.5635 -0.0579 0.046 Uiso 1 1 calc R . .
H28B H 0.7453 0.5710 0.0276 0.046 Uiso 1 1 calc R . .
C29 C 0.5094(9) 0.5465(6) 0.0457(5) 0.0307(17) Uani 1 1 d . . .
H29A H 0.5028 0.4650 0.0336 0.037 Uiso 1 1 calc R . .
H29B H 0.4054 0.5613 0.0191 0.037 Uiso 1 1 calc R . .
C30 C 0.5420(7) 0.6000(5) 0.1442(4) 0.0251(14) Uani 1 1 d . . .
H30 H 0.6462 0.5825 0.1697 0.030 Uiso 1 1 calc R . .
C31 C 0.1908(7) 0.6416(4) 0.4150(4) 0.0247(13) Uani 1 1 d . . .
H31 H 0.1029 0.6800 0.3956 0.030 Uiso 1 1 calc R . .
C32 C 0.1293(9) 0.5717(6) 0.4719(5) 0.032(2) Uani 1 1 d . . .
H32A H 0.0317 0.5186 0.4382 0.038 Uiso 1 1 calc R . .
H32B H 0.2119 0.5282 0.4874 0.038 Uiso 1 1 calc R . .
C33 C 0.0900(8) 0.6412(6) 0.5542(5) 0.046(2) Uani 1 1 d . . .
H33A H 0.0594 0.5925 0.5906 0.056 Uiso 1 1 calc R . .
H33B H -0.0035 0.6762 0.5390 0.056 Uiso 1 1 calc R . .
C34 C 0.2303(8) 0.7314(5) 0.6064(5) 0.0373(18) Uani 1 1 d . . .
H34A H 0.3194 0.6970 0.6285 0.045 Uiso 1 1 calc R . .
H34B H 0.1964 0.7792 0.6569 0.045 Uiso 1 1 calc R . .
C35 C 0.2885(9) 0.8031(6) 0.5477(5) 0.038(2) Uani 1 1 d . . .
H35A H 0.2017 0.8417 0.5290 0.045 Uiso 1 1 calc R . .
H35B H 0.3823 0.8600 0.5811 0.045 Uiso 1 1 calc R . .
C36 C 0.3340(7) 0.7306(4) 0.4695(4) 0.0272(15) Uani 1 1 d . . .
H36 H 0.4212 0.6922 0.4898 0.033 Uiso 1 1 calc R . .
O1W O 0.5026(7) 0.1699(9) 0.7146(5) 0.079(3) Uani 0.75 1 d P . .
O2W O 0.3256(7) 0.1381(6) 0.8687(4) 0.0602(18) Uani 1 1 d . . .
H38 H 0.402(9) 0.185(5) 0.914(5) 0.05(2) Uiso 1 1 d . . .
H39 H 0.274(8) 0.158(5) 0.904(4) 0.029(19) Uiso 1 1 d . . .
O3W O 0.5508(9) 0.3552(6) 0.8414(5) 0.0324(19) Uani 0.50 1 d P . .

loop_
_atom_site_aniso_label
_atom_site_aniso_U_11
_atom_site_aniso_U_22
_atom_site_aniso_U_33
_atom_site_aniso_U_23
_atom_site_aniso_U_13
_atom_site_aniso_U_12
Cu1 0.0279(4) 0.0200(4) 0.0316(4) 0.0048(4) 0.0076(4) 0.0070(3)
Cu2 0.0173(3) 0.0255(3) 0.0225(3) 0.0017(3) 0.0035(2) 0.0009(2)
Cr1 0.0227(5) 0.0214(4) 0.0199(6) 0.0039(4) 0.0045(4) 0.0073(4)
Cr2 0.0191(5) 0.0212(4) 0.0220(6) 0.0038(4) 0.0028(4) 0.0051(4)
N1 0.037(3) 0.027(2) 0.029(3) 0.011(2) 0.009(2) 0.006(2)
N2 0.029(3) 0.033(3) 0.029(3) -0.001(2) 0.011(2) 0.006(2)
N3 0.054(3) 0.027(2) 0.024(3) 0.006(2) 0.016(3) 0.019(2)
N4 0.032(3) 0.026(3) 0.034(3) 0.012(2) 0.006(2) 0.006(2)
N5 0.022(2) 0.021(2) 0.023(3) 0.006(2) 0.010(2) 0.008(2)
N6 0.024(3) 0.028(2) 0.019(3) 0.007(2) 0.004(2) 0.002(2)
N7 0.019(2) 0.026(3) 0.024(3) -0.002(2) 0.007(2) 0.005(2)
N8 0.018(2) 0.018(2) 0.033(4) 0.009(2) 0.004(2) 0.008(2)
N13 0.044(3) 0.038(3) 0.028(4) 0.003(3) 0.015(3) 0.019(3)
N14 0.032(3) 0.039(3) 0.056(5) 0.021(3) 0.016(3) 0.012(3)
N15 0.041(4) 0.056(4) 0.041(5) 0.008(4) -0.005(4) 0.017(3)
N16 0.046(4) 0.041(3) 0.038(5) 0.012(3) 0.017(4) 0.021(3)
N17 0.043(3) 0.031(3) 0.039(4) 0.012(3) 0.008(3) 0.002(3)
N18 0.033(3) 0.019(3) 0.032(4) 0.005(3) 0.003(3) 0.010(2)
N19 0.024(3) 0.028(3) 0.034(4) 0.003(3) 0.000(3) 0.008(3)
N20 0.031(3) 0.034(3) 0.074(6) 0.021(3) 0.016(3) 0.008(3)
N21 0.041(3) 0.036(3) 0.043(4) 0.016(3) -0.003(3) -0.001(3)
N22 0.054(4) 0.038(3) 0.036(4) 0.013(3) 0.015(4) 0.015(3)
N23 0.030(3) 0.055(4) 0.047(5) 0.004(4) 0.002(3) 0.013(3)
N24 0.031(3) 0.043(3) 0.040(4) 0.001(3) 0.007(3) 0.016(3)
C1 0.033(3) 0.024(3) 0.027(3) 0.005(3) 0.002(3) 0.000(2)
C2 0.050(4) 0.021(3) 0.041(4) 0.005(3) 0.008(3) 0.007(3)
C3 0.067(5) 0.028(3) 0.064(6) 0.009(4) 0.000(4) -0.009(3)
C4 0.090(6) 0.039(4) 0.072(6) 0.007(4) 0.041(5) -0.021(4)
C5 0.073(5) 0.037(4) 0.066(6) -0.017(4) 0.047(5) -0.020(4)
C6 0.045(4) 0.033(3) 0.024(3) 0.007(3) 0.010(3) -0.010(3)
C7 0.052(3) 0.025(3) 0.024(3) 0.007(3) 0.009(3) 0.007(3)
C8 0.087(6) 0.022(3) 0.032(4) 0.003(3) 0.019(4) 0.019(4)
C9 0.093(6) 0.023(3) 0.029(4) 0.008(3) -0.009(4) 0.000(3)
C10 0.067(5) 0.036(4) 0.067(6) 0.021(4) -0.013(4) -0.013(4)
C11 0.042(4) 0.040(4) 0.062(5) 0.025(4) 0.012(4) 0.005(3)
C12 0.041(3) 0.024(3) 0.037(4) 0.010(3) -0.008(3) 0.000(3)
C13 0.020(2) 0.017(2) 0.021(3) 0.002(2) 0.008(2) 0.010(2)
C14 0.036(3) 0.033(3) 0.015(3) -0.004(3) 0.012(3) 0.005(3)
C15 0.038(4) 0.038(4) 0.028(4) -0.004(3) 0.010(3) 0.008(3)
C16 0.036(3) 0.028(3) 0.035(4) -0.007(3) 0.010(3) -0.003(3)
C17 0.029(3) 0.028(3) 0.025(4) 0.003(3) 0.002(3) -0.002(3)
C18 0.023(3) 0.021(2) 0.024(3) 0.004(2) 0.003(2) 0.004(2)
C19 0.026(3) 0.024(3) 0.024(3) 0.005(2) 0.004(2) 0.006(2)
C20 0.032(4) 0.043(4) 0.035(5) 0.005(4) 0.002(3) 0.002(3)
C21 0.035(4) 0.035(4) 0.042(5) -0.004(3) -0.002(3) 0.003(3)
C22 0.042(4) 0.031(3) 0.038(4) 0.000(3) -0.008(3) -0.005(3)
C23 0.023(3) 0.027(3) 0.031(5) -0.002(3) -0.002(3) 0.001(3)
C24 0.018(2) 0.022(3) 0.028(3) 0.007(2) 0.001(2) 0.004(2)
C37 0.029(3) 0.027(3) 0.025(5) 0.006(3) 0.003(3) 0.004(3)
C38 0.019(3) 0.031(3) 0.036(5) 0.004(3) 0.008(3) 0.013(3)
C39 0.029(4) 0.031(3) 0.026(4) 0.004(3) 0.006(3) 0.014(3)
C40 0.030(4) 0.031(3) 0.032(5) 0.009(4) 0.006(4) 0.009(3)
C41 0.029(3) 0.024(3) 0.025(4) -0.003(3) 0.013(3) 0.014(3)
C42 0.026(3) 0.018(3) 0.021(4) 0.002(3) 0.002(3) 0.003(3)
C43 0.031(4) 0.012(3) 0.023(4) 0.004(3) 0.014(3) 0.008(3)
C44 0.019(3) 0.025(3) 0.037(5) 0.004(3) 0.011(3) 0.008(3)
C45 0.022(3) 0.034(4) 0.021(4) 0.006(3) 0.001(3) 0.008(3)
C46 0.030(3) 0.022(3) 0.028(5) 0.007(3) 0.008(3) 0.008(3)
C47 0.024(4) 0.028(3) 0.027(4) 0.003(3) 0.005(3) 0.009(3)
C48 0.018(3) 0.025(3) 0.026(4) 0.002(3) 0.004(3) 0.015(3)
Cu3 0.0290(3) 0.0174(3) 0.0213(3) 0.0024(2) 0.0091(3) 0.0017(2)
O1 0.042(3) 0.039(3) 0.034(3) 0.003(2) 0.004(3) 0.016(3)
O2 0.033(3) 0.029(2) 0.032(3) -0.004(2) 0.011(2) 0.022(2)
N9 0.029(3) 0.022(3) 0.029(4) 0.000(3) 0.006(3) 0.003(2)
N10 0.027(3) 0.018(2) 0.025(3) 0.003(2) 0.013(2) 0.006(2)
N11 0.033(3) 0.015(2) 0.024(3) 0.004(2) 0.011(3) 0.006(2)
N12 0.029(3) 0.018(2) 0.027(3) 0.002(2) 0.008(3) 0.006(2)
C25 0.022(3) 0.025(3) 0.024(3) 0.009(2) 0.003(2) 0.003(2)
C26 0.030(4) 0.042(4) 0.042(5) 0.015(4) 0.016(4) 0.008(3)
C27 0.040(4) 0.048(4) 0.036(4) 0.011(3) 0.021(3) 0.010(3)
C28 0.047(4) 0.053(4) 0.024(4) 0.005(3) 0.024(3) 0.031(3)
C29 0.038(4) 0.030(3) 0.024(4) 0.006(3) 0.007(3) 0.010(3)
C30 0.026(3) 0.032(3) 0.019(3) 0.009(3) 0.003(3) 0.006(2)
C31 0.029(3) 0.025(3) 0.022(3) 0.006(2) 0.008(3) 0.010(2)
C32 0.041(4) 0.030(3) 0.027(5) 0.011(3) 0.016(4) 0.001(3)
C33 0.038(4) 0.061(4) 0.043(5) 0.026(4) 0.011(3) -0.004(3)
C34 0.046(4) 0.042(4) 0.027(4) 0.010(3) 0.015(3) 0.011(3)
C35 0.038(4) 0.040(4) 0.030(4) 0.004(4) 0.007(3) 0.001(3)
C36 0.033(3) 0.027(3) 0.023(4) 0.010(3) 0.008(3) 0.002(3)
O1W 0.013(3) 0.200(10) 0.036(5) 0.045(6) 0.012(3) 0.032(4)
O2W 0.033(3) 0.120(5) 0.043(4) 0.039(4) 0.016(3) 0.027(3)
O3W 0.031(4) 0.030(4) 0.040(5) 0.006(4) 0.007(4) 0.024(3)

loop_
_atom_type_symbol
_atom_type_description
_atom_type_scat_dispersion_real
_atom_type_scat_dispersion_imag
_atom_type_scat_source
C C 0.0033 0.0016 'International Tables Vol C Tables 4.2.6.8 and 6.1.1.4'
H H 0.0000 0.0000 'International Tables Vol C Tables 4.2.6.8 and 6.1.1.4'
Cr Cr 0.3209 0.6236 'International Tables Vol C Tables 4.2.6.8 and 6.1.1.4'
Cu Cu 0.3201 1.2651 'International Tables Vol C Tables 4.2.6.8 and 6.1.1.4'
N N 0.0061 0.0033 'International Tables Vol C Tables 4.2.6.8 and 6.1.1.4'
O O 0.0106 0.0060 'International Tables Vol C Tables 4.2.6.8 and 6.1.1.4'

loop_
_geom_angle_atom_site_label_1
_geom_angle_atom_site_label_2
_geom_angle_atom_site_label_3
_geom_angle
_geom_angle_site_symmetry_1
_geom_angle_site_symmetry_3
_geom_angle_publ_flag
N2 Cu1 N4 178.3(3) . . ?
N2 Cu1 N1 85.1(2) . . ?
N4 Cu1 N1 93.3(2) . . ?
N2 Cu1 N3 96.7(2) . . ?
N4 Cu1 N3 84.9(2) . . ?
N1 Cu1 N3 178.2(3) . . ?
N7 Cu2 N8 84.2(2) . . ?
N7 Cu2 N5 177.2(3) . . ?
N8 Cu2 N5 95.9(2) . . ?
N7 Cu2 N6 94.7(2) . . ?
N8 Cu2 N6 177.3(3) . . ?
N5 Cu2 N6 85.3(2) . . ?
C38 Cr1 C37 91.3(3) . . ?
C38 Cr1 C40 91.4(3) . . ?
C37 Cr1 C40 172.6(3) . . ?
C38 Cr1 C39 89.2(3) . . ?
C37 Cr1 C39 84.0(3) . . ?
C40 Cr1 C39 89.2(3) . . ?
C38 Cr1 C42 87.8(2) . . ?
C37 Cr1 C42 92.4(3) . . ?
C40 Cr1 C42 94.5(3) . . ?
C39 Cr1 C42 175.3(3) . . ?
C38 Cr1 C41 177.8(3) . . ?
C37 Cr1 C41 90.1(3) . . ?
C40 Cr1 C41 87.4(3) . . ?
C39 Cr1 C41 92.6(3) . . ?
C42 Cr1 C41 90.5(3) . . ?
C47 Cr2 C48 86.3(3) . . ?
C47 Cr2 C46 90.3(3) . . ?
C48 Cr2 C46 174.5(3) . . ?
C47 Cr2 C44 88.4(3) . . ?
C48 Cr2 C44 91.3(3) . . ?
C46 Cr2 C44 93.0(3) . . ?
C47 Cr2 C45 90.4(3) . . ?
C48 Cr2 C45 87.6(3) . . ?
C46 Cr2 C45 88.1(3) . . ?
C44 Cr2 C45 178.5(3) . . ?
C47 Cr2 C43 174.4(3) . 1_656 ?
C48 Cr2 C43 88.4(3) . 1_656 ?
C46 Cr2 C43 95.0(3) . 1_656 ?
C44 Cr2 C43 89.9(2) . 1_656 ?
C45 Cr2 C43 91.2(2) . 1_656 ?
C1 N1 Cu1 108.4(4) . . ?
C1 N1 H1A 110.0 . . ?
Cu1 N1 H1A 110.0 . . ?
C1 N1 H1B 110.0 . . ?
Cu1 N1 H1B 110.0 . . ?
H1A N1 H1B 108.4 . . ?
C6 N2 Cu1 108.1(4) . . ?
C6 N2 H2A 110.1 . . ?
Cu1 N2 H2A 110.1 . . ?
C6 N2 H2B 110.1 . . ?
Cu1 N2 H2B 110.1 . . ?
H2A N2 H2B 108.4 . . ?
C7 N3 Cu1 106.6(4) . . ?
C7 N3 H3A 110.4 . . ?
Cu1 N3 H3A 110.4 . . ?
C7 N3 H3B 110.4 . . ?
Cu1 N3 H3B 110.4 . . ?
H3A N3 H3B 108.6 . . ?
C12 N4 Cu1 109.8(4) . . ?
C12 N4 H4A 109.7 . . ?
Cu1 N4 H4A 109.7 . . ?
C12 N4 H4B 109.7 . . ?
Cu1 N4 H4B 109.7 . . ?
H4A N4 H4B 108.2 . . ?
C13 N5 Cu2 109.3(3) . . ?
C13 N5 H5A 109.8 . . ?
Cu2 N5 H5A 109.8 . . ?
C13 N5 H5B 109.8 . . ?
Cu2 N5 H5B 109.8 . . ?
H5A N5 H5B 108.3 . . ?
C18 N6 Cu2 107.2(3) . . ?
C18 N6 H6A 110.3 . . ?
Cu2 N6 H6A 110.3 . . ?
C18 N6 H6B 110.3 . . ?
Cu2 N6 H6B 110.3 . . ?
H6A N6 H6B 108.5 . . ?
C19 N7 Cu2 109.1(4) . . ?
C19 N7 H7A 109.9 . . ?
Cu2 N7 H7A 109.9 . . ?
C19 N7 H7B 109.9 . . ?
Cu2 N7 H7B 109.9 . . ?
H7A N7 H7B 108.3 . . ?
C24 N8 Cu2 109.4(3) . . ?
C24 N8 H8A 109.8 . . ?
Cu2 N8 H8A 109.8 . . ?
C24 N8 H8B 109.8 . . ?
Cu2 N8 H8B 109.8 . . ?
H8A N8 H8B 108.2 . . ?
N1 C1 C6 107.4(4) . . ?
N1 C1 C2 113.0(5) . . ?
C6 C1 C2 111.9(5) . . ?
N1 C1 H1 108.1 . . ?
C6 C1 H1 108.1 . . ?
C2 C1 H1 108.1 . . ?
C1 C2 C3 108.9(6) . . ?
C1 C2 H2C 109.9 . . ?
C3 C2 H2C 109.9 . . ?
C1 C2 H2D 109.9 . . ?
C3 C2 H2D 109.9 . . ?
H2C C2 H2D 108.3 . . ?
C4 C3 C2 111.5(6) . . ?
C4 C3 H3C 109.3 . . ?
C2 C3 H3C 109.3 . . ?
C4 C3 H3D 109.3 . . ?
C2 C3 H3D 109.3 . . ?
H3C C3 H3D 108.0 . . ?
C3 C4 C5 110.1(7) . . ?
C3 C4 H4C 109.6 . . ?
C5 C4 H4C 109.6 . . ?
C3 C4 H4D 109.6 . . ?
C5 C4 H4D 109.6 . . ?
H4C C4 H4D 108.1 . . ?
C6 C5 C4 108.5(7) . . ?
C6 C5 H5C 110.0 . . ?
C4 C5 H5C 110.0 . . ?
C6 C5 H5D 110.0 . . ?
C4 C5 H5D 110.0 . . ?
H5C C5 H5D 108.4 . . ?
N2 C6 C1 107.5(5) . . ?
N2 C6 C5 112.8(6) . . ?
C1 C6 C5 110.4(5) . . ?
N2 C6 H6 108.7 . . ?
C1 C6 H6 108.7 . . ?
C5 C6 H6 108.7 . . ?
N3 C7 C12 107.1(5) . . ?
N3 C7 C8 114.5(6) . . ?
C12 C7 C8 111.4(5) . . ?
N3 C7 H7 107.9 . . ?
C12 C7 H7 107.9 . . ?
C8 C7 H7 107.9 . . ?
C7 C8 C9 109.6(6) . . ?
C7 C8 H8C 109.8 . . ?
C9 C8 H8C 109.8 . . ?
C7 C8 H8D 109.8 . . ?
C9 C8 H8D 109.8 . . ?
H8C C8 H8D 108.2 . . ?
C10 C9 C8 111.4(6) . . ?
C10 C9 H9A 109.3 . . ?
C8 C9 H9A 109.3 . . ?
C10 C9 H9B 109.3 . . ?
C8 C9 H9B 109.3 . . ?
H9A C9 H9B 108.0 . . ?
C9 C10 C11 110.8(5) . . ?
C9 C10 H10A 109.5 . . ?
C11 C10 H10A 109.5 . . ?
C9 C10 H10B 109.5 . . ?
C11 C10 H10B 109.5 . . ?
H10A C10 H10B 108.1 . . ?
C10 C11 C12 110.3(7) . . ?
C10 C11 H11A 109.6 . . ?
C12 C11 H11A 109.6 . . ?
C10 C11 H11B 109.6 . . ?
C12 C11 H11B 109.6 . . ?
H11A C11 H11B 108.1 . . ?
N4 C12 C7 107.4(4) . . ?
N4 C12 C11 113.0(6) . . ?
C7 C12 C11 110.5(5) . . ?
N4 C12 H12 108.6 . . ?
C7 C12 H12 108.6 . . ?
C11 C12 H12 108.6 . . ?
N5 C13 C14 113.7(4) . . ?
N5 C13 C18 107.3(5) . . ?
C14 C13 C18 111.2(4) . . ?
N5 C13 H13 108.2 . . ?
C14 C13 H13 108.2 . . ?
C18 C13 H13 108.2 . . ?
C13 C14 C15 110.2(5) . . ?
C13 C14 H14A 109.6 . . ?
C15 C14 H14A 109.6 . . ?
C13 C14 H14B 109.6 . . ?
C15 C14 H14B 109.6 . . ?
H14A C14 H14B 108.1 . . ?
C16 C15 C14 111.6(6) . . ?
C16 C15 H15A 109.3 . . ?
C14 C15 H15A 109.3 . . ?
C16 C15 H15B 109.3 . . ?
C14 C15 H15B 109.3 . . ?
H15A C15 H15B 108.0 . . ?
C17 C16 C15 111.1(5) . . ?
C17 C16 H16A 109.4 . . ?
C15 C16 H16A 109.4 . . ?
C17 C16 H16B 109.4 . . ?
C15 C16 H16B 109.4 . . ?
H16A C16 H16B 108.0 . . ?
C16 C17 C18 110.4(5) . . ?
C16 C17 H17A 109.6 . . ?
C18 C17 H17A 109.6 . . ?
C16 C17 H17B 109.6 . . ?
C18 C17 H17B 109.6 . . ?
H17A C17 H17B 108.1 . . ?
N6 C18 C13 108.6(4) . . ?
N6 C18 C17 113.8(5) . . ?
C13 C18 C17 109.8(5) . . ?
N6 C18 H18 108.1 . . ?
C13 C18 H18 108.1 . . ?
C17 C18 H18 108.1 . . ?
N7 C19 C20 114.0(4) . . ?
N7 C19 C24 106.5(5) . . ?
C20 C19 C24 112.6(5) . . ?
N7 C19 H19 107.9 . . ?
C20 C19 H19 107.9 . . ?
C24 C19 H19 107.9 . . ?
C19 C20 C21 112.0(6) . . ?
C19 C20 H20A 109.2 . . ?
C21 C20 H20A 109.2 . . ?
C19 C20 H20B 109.2 . . ?
C21 C20 H20B 109.2 . . ?
H20A C20 H20B 107.9 . . ?
C22 C21 C20 109.2(6) . . ?
C22 C21 H21A 109.8 . . ?
C20 C21 H21A 109.8 . . ?
C22 C21 H21B 109.8 . . ?
C20 C21 H21B 109.8 . . ?
H21A C21 H21B 108.3 . . ?
C23 C22 C21 111.8(6) . . ?
C23 C22 H22A 109.2 . . ?
C21 C22 H22A 109.2 . . ?
C23 C22 H22B 109.2 . . ?
C21 C22 H22B 109.2 . . ?
H22A C22 H22B 107.9 . . ?
C22 C23 C24 110.8(5) . . ?
C22 C23 H23A 109.5 . . ?
C24 C23 H23A 109.5 . . ?
C22 C23 H23B 109.5 . . ?
C24 C23 H23B 109.5 . . ?
H23A C23 H23B 108.1 . . ?
N8 C24 C19 107.1(4) . . ?
N8 C24 C23 115.3(4) . . ?
C19 C24 C23 109.8(5) . . ?
N8 C24 H24 108.2 . . ?
C19 C24 H24 108.2 . . ?
C23 C24 H24 108.2 . . ?
N13 C37 Cr1 174.0(7) . . ?
N14 C38 Cr1 179.6(7) . . ?
N15 C39 Cr1 174.0(7) . . ?
N16 C40 Cr1 173.5(7) . . ?
N17 C41 Cr1 178.1(7) . . ?
N18 C42 Cr1 177.5(6) . . ?
N19 C43 Cr2 176.8(6) . 1_454 ?
N20 C44 Cr2 179.0(6) . . ?
N21 C45 Cr2 176.7(6) . . ?
N22 C46 Cr2 175.7(7) . . ?
N23 C47 Cr2 176.2(7) . . ?
N24 C48 Cr2 175.1(7) . . ?
N9 Cu3 N12 96.7(2) . . ?
N9 Cu3 N10 84.0(2) . . ?
N12 Cu3 N10 179.1(3) . . ?
N9 Cu3 N11 178.1(3) . . ?
N12 Cu3 N11 83.9(2) . . ?
N10 Cu3 N11 95.4(2) . . ?
N9 Cu3 O2 89.3(2) . . ?
N12 Cu3 O2 91.1(2) . . ?
N10 Cu3 O2 89.5(2) . . ?
N11 Cu3 O2 92.5(2) . . ?
H26 O1 H42 98.1 . . ?
Cu3 O2 H29 123.1 . . ?
Cu3 O2 H41 103(6) . . ?
H29 O2 H41 122.9 . . ?
C25 N9 Cu3 107.8(3) . . ?
C25 N9 H9C 110.1 . . ?
Cu3 N9 H9C 110.1 . . ?
C25 N9 H9D 110.1 . . ?
Cu3 N9 H9D 110.1 . . ?
H9C N9 H9D 108.5 . . ?
C30 N10 Cu3 110.5(3) . . ?
C30 N10 H10C 109.6 . . ?
Cu3 N10 H10C 109.6 . . ?
C30 N10 H10D 109.6 . . ?
Cu3 N10 H10D 109.6 . . ?
H10C N10 H10D 108.1 . . ?
C31 N11 Cu3 110.1(3) . . ?
C31 N11 H11C 109.6 . . ?
Cu3 N11 H11C 109.6 . . ?
C31 N11 H11D 109.6 . . ?
Cu3 N11 H11D 109.6 . . ?
H11C N11 H11D 108.1 . . ?
C36 N12 Cu3 108.1(4) . . ?
C36 N12 H12A 110.1 . . ?
Cu3 N12 H12A 110.1 . . ?
C36 N12 H12B 110.1 . . ?
Cu3 N12 H12B 110.1 . . ?
H12A N12 H12B 108.4 . . ?
N9 C25 C30 108.1(4) . . ?
N9 C25 C26 114.6(5) . . ?
C30 C25 C26 111.9(5) . . ?
N9 C25 H25 107.3 . . ?
C30 C25 H25 107.3 . . ?
C26 C25 H25 107.3 . . ?
C27 C26 C25 110.3(5) . . ?
C27 C26 H26A 109.6 . . ?
C25 C26 H26A 109.6 . . ?
C27 C26 H26B 109.6 . . ?
C25 C26 H26B 109.6 . . ?
H26A C26 H26B 108.1 . . ?
C26 C27 C28 113.1(6) . . ?
C26 C27 H27A 109.0 . . ?
C28 C27 H27A 109.0 . . ?
C26 C27 H27B 109.0 . . ?
C28 C27 H27B 109.0 . . ?
H27A C27 H27B 107.8 . . ?
C29 C28 C27 111.7(6) . . ?
C29 C28 H28A 109.3 . . ?
C27 C28 H28A 109.3 . . ?
C29 C28 H28B 109.3 . . ?
C27 C28 H28B 109.3 . . ?
H28A C28 H28B 107.9 . . ?
C28 C29 C30 109.7(5) . . ?
C28 C29 H29A 109.7 . . ?
C30 C29 H29A 109.7 . . ?
C28 C29 H29B 109.7 . . ?
C30 C29 H29B 109.7 . . ?
H29A C29 H29B 108.2 . . ?
N10 C30 C25 108.4(5) . . ?
N10 C30 C29 113.1(4) . . ?
C25 C30 C29 110.4(5) . . ?
N10 C30 H30 108.3 . . ?
C25 C30 H30 108.3 . . ?
C29 C30 H30 108.3 . . ?
N11 C31 C32 113.9(5) . . ?
N11 C31 C36 108.6(4) . . ?
C32 C31 C36 109.2(5) . . ?
N11 C31 H31 108.3 . . ?
C32 C31 H31 108.3 . . ?
C36 C31 H31 108.3 . . ?
C33 C32 C31 112.6(6) . . ?
C33 C32 H32A 109.1 . . ?
C31 C32 H32A 109.1 . . ?
C33 C32 H32B 109.1 . . ?
C31 C32 H32B 109.1 . . ?
H32A C32 H32B 107.8 . . ?
C32 C33 C34 112.4(6) . . ?
C32 C33 H33A 109.1 . . ?
C34 C33 H33A 109.1 . . ?
C32 C33 H33B 109.1 . . ?
C34 C33 H33B 109.1 . . ?
H33A C33 H33B 107.9 . . ?
C33 C34 C35 109.7(6) . . ?
C33 C34 H34A 109.7 . . ?
C35 C34 H34A 109.7 . . ?
C33 C34 H34B 109.7 . . ?
C35 C34 H34B 109.7 . . ?
H34A C34 H34B 108.2 . . ?
C36 C35 C34 109.9(6) . . ?
C36 C35 H35A 109.7 . . ?
C34 C35 H35A 109.7 . . ?
C36 C35 H35B 109.7 . . ?
C34 C35 H35B 109.7 . . ?
H35A C35 H35B 108.2 . . ?
N12 C36 C35 114.8(5) . . ?
N12 C36 C31 105.5(5) . . ?
C35 C36 C31 111.4(5) . . ?
N12 C36 H36 108.3 . . ?
C35 C36 H36 108.3 . . ?
C31 C36 H36 108.3 . . ?
H38 O2W H39 78(6) . . ?

loop_
_geom_bond_atom_site_label_1
_geom_bond_atom_site_label_2
_geom_bond_distance
_geom_bond_site_symmetry_2
_geom_bond_publ_flag
Cu1 N2 2.000(5) . ?
Cu1 N4 2.001(5) . ?
Cu1 N1 2.017(6) . ?
Cu1 N3 2.018(5) . ?
Cu2 N7 1.986(6) . ?
Cu2 N8 2.024(4) . ?
Cu2 N5 2.024(6) . ?
Cu2 N6 2.026(4) . ?
Cr1 C38 2.059(7) . ?
Cr1 C37 2.060(9) . ?
Cr1 C40 2.066(10) . ?
Cr1 C39 2.067(7) . ?
Cr1 C42 2.084(7) . ?
Cr1 C41 2.088(7) . ?
Cr2 C47 2.059(7) . ?
Cr2 C48 2.061(8) . ?
Cr2 C46 2.064(9) . ?
Cr2 C44 2.066(6) . ?
Cr2 C45 2.072(7) . ?
Cr2 C43 2.077(7) 1_656 ?
N1 C1 1.489(6) . ?
N1 H1A 0.9200 . ?
N1 H1B 0.9200 . ?
N2 C6 1.489(9) . ?
N2 H2A 0.9200 . ?
N2 H2B 0.9200 . ?
N3 C7 1.476(7) . ?
N3 H3A 0.9200 . ?
N3 H3B 0.9200 . ?
N4 C12 1.485(8) . ?
N4 H4A 0.9200 . ?
N4 H4B 0.9200 . ?
N5 C13 1.489(7) . ?
N5 H5A 0.9200 . ?
N5 H5B 0.9200 . ?
N6 C18 1.487(8) . ?
N6 H6A 0.9200 . ?
N6 H6B 0.9200 . ?
N7 C19 1.488(7) . ?
N7 H7A 0.9200 . ?
N7 H7B 0.9200 . ?
N8 C24 1.458(8) . ?
N8 H8A 0.9200 . ?
N8 H8B 0.9200 . ?
N13 C37 1.148(9) . ?
N14 C38 1.152(8) . ?
N15 C39 1.145(9) . ?
N16 C40 1.155(10) . ?
N17 C41 1.138(8) . ?
N18 C42 1.156(8) . ?
N19 C43 1.154(9) . ?
N20 C44 1.139(8) . ?
N21 C45 1.144(8) . ?
N22 C46 1.151(10) . ?
N23 C47 1.159(9) . ?
N24 C48 1.144(10) . ?
C1 C6 1.506(9) . ?
C1 C2 1.533(9) . ?
C1 H1 1.0000 . ?
C2 C3 1.535(8) . ?
C2 H2C 0.9900 . ?
C2 H2D 0.9900 . ?
C3 C4 1.504(11) . ?
C3 H3C 0.9900 . ?
C3 H3D 0.9900 . ?
C4 C5 1.547(13) . ?
C4 H4C 0.9900 . ?
C4 H4D 0.9900 . ?
C5 C6 1.525(8) . ?
C5 H5C 0.9900 . ?
C5 H5D 0.9900 . ?
C6 H6 1.0000 . ?
C7 C12 1.523(9) . ?
C7 C8 1.529(9) . ?
C7 H7 1.0000 . ?
C8 C9 1.541(10) . ?
C8 H8C 0.9900 . ?
C8 H8D 0.9900 . ?
C9 C10 1.509(11) . ?
C9 H9A 0.9900 . ?
C9 H9B 0.9900 . ?
C10 C11 1.524(11) . ?
C10 H10A 0.9900 . ?
C10 H10B 0.9900 . ?
C11 C12 1.528(9) . ?
C11 H11A 0.9900 . ?
C11 H11B 0.9900 . ?
C12 H12 1.0000 . ?
C13 C14 1.509(9) . ?
C13 C18 1.529(7) . ?
C13 H13 1.0000 . ?
C14 C15 1.529(9) . ?
C14 H14A 0.9900 . ?
C14 H14B 0.9900 . ?
C15 C16 1.517(8) . ?
C15 H15A 0.9900 . ?
C15 H15B 0.9900 . ?
C16 C17 1.508(10) . ?
C16 H16A 0.9900 . ?
C16 H16B 0.9900 . ?
C17 C18 1.531(8) . ?
C17 H17A 0.9900 . ?
C17 H17B 0.9900 . ?
C18 H18 1.0000 . ?
C19 C20 1.491(10) . ?
C19 C24 1.524(8) . ?
C19 H19 1.0000 . ?
C20 C21 1.552(9) . ?
C20 H20A 0.9900 . ?
C20 H20B 0.9900 . ?
C21 C22 1.520(10) . ?
C21 H21A 0.9900 . ?
C21 H21B 0.9900 . ?
C22 C23 1.518(10) . ?
C22 H22A 0.9900 . ?
C22 H22B 0.9900 . ?
C23 C24 1.532(7) . ?
C23 H23A 0.9900 . ?
C23 H23B 0.9900 . ?
C24 H24 1.0000 . ?
C43 Cr2 2.077(7) 1_454 ?
Cu3 N9 2.019(5) . ?
Cu3 N12 2.023(6) . ?
Cu3 N10 2.026(6) . ?
Cu3 N11 2.028(5) . ?
Cu3 O2 2.421(6) . ?
O1 H26 0.8261 . ?
O1 H42 0.94(10) . ?
O2 H29 0.8200 . ?
O2 H41 0.72(7) . ?
N9 C25 1.478(8) . ?
N9 H9C 0.9200 . ?
N9 H9D 0.9200 . ?
N10 C30 1.487(8) . ?
N10 H10C 0.9200 . ?
N10 H10D 0.9200 . ?
N11 C31 1.466(8) . ?
N11 H11C 0.9200 . ?
N11 H11D 0.9200 . ?
N12 C36 1.487(8) . ?
N12 H12A 0.9200 . ?
N12 H12B 0.9200 . ?
C25 C30 1.508(8) . ?
C25 C26 1.519(8) . ?
C25 H25 1.0000 . ?
C26 C27 1.511(11) . ?
C26 H26A 0.9900 . ?
C26 H26B 0.9900 . ?
C27 C28 1.526(10) . ?
C27 H27A 0.9900 . ?
C27 H27B 0.9900 . ?
C28 C29 1.525(9) . ?
C28 H28A 0.9900 . ?
C28 H28B 0.9900 . ?
C29 C30 1.533(9) . ?
C29 H29A 0.9900 . ?
C29 H29B 0.9900 . ?
C30 H30 1.0000 . ?
C31 C32 1.529(8) . ?
C31 C36 1.538(8) . ?
C31 H31 1.0000 . ?
C32 C33 1.507(11) . ?
C32 H32A 0.9900 . ?
C32 H32B 0.9900 . ?
C33 C34 1.521(9) . ?
C33 H33A 0.9900 . ?
C33 H33B 0.9900 . ?
C34 C35 1.557(10) . ?
C34 H34A 0.9900 . ?
C34 H34B 0.9900 . ?
C35 C36 1.497(10) . ?
C35 H35A 0.9900 . ?
C35 H35B 0.9900 . ?
C36 H36 1.0000 . ?
O2W H38 0.93(7) . ?
O2W H39 0.78(7) . ?

loop_
_geom_hbond_atom_site_label_D
_geom_hbond_atom_site_label_H
_geom_hbond_atom_site_label_A
_geom_hbond_distance_DH
_geom_hbond_distance_HA
_geom_hbond_distance_DA
_geom_hbond_angle_DHA
_geom_hbond_site_symmetry_A
N1 H1B O2W 0.92 2.46 3.174(8) 134.6 1_655
N4 H4A O2W 0.92 2.18 3.014(9) 149.8 1_655
N5 H5B N20 0.92 2.25 3.052(8) 145.8 1_554
N6 H6A N16 0.92 2.37 3.261(8) 161.8 1_455
N6 H6B N20 0.92 2.54 3.362(8) 149.1 1_454
N7 H7A N14 0.92 2.16 3.037(9) 159.9 1_455
N8 H8B N22 0.92 2.49 3.279(7) 144.3 1_554
O1 H26 N17 0.83 2.23 2.940(8) 144.9 1_565
O1 H42 N22 0.94(10) 1.95(10) 2.860(11) 161(7) 1_554
O2 H29 N16 0.82 2.06 2.853(11) 164.2 1_465
O2 H41 N21 0.72(7) 2.20(7) 2.912(8) 170(7) 1_454
N9 H9C N18 0.92 2.33 3.210(8) 160.1 1_565
N10 H10D N21 0.92 2.31 3.210(8) 166.2 1_454
N12 H12A N17 0.92 2.54 3.269(8) 137.0 1_565
O2W H39 N24 0.78(7) 2.11(7) 2.848(10) 160(6) 1_455

loop_
_geom_torsion_atom_site_label_1
_geom_torsion_atom_site_label_2
_geom_torsion_atom_site_label_3
_geom_torsion_atom_site_label_4
_geom_torsion
_geom_torsion_site_symmetry_1
_geom_torsion_site_symmetry_2
_geom_torsion_site_symmetry_3
_geom_torsion_site_symmetry_4
_geom_torsion_publ_flag
N2 Cu1 N1 C1 12.5(4) . . . . ?
N4 Cu1 N1 C1 -168.2(4) . . . . ?
N3 Cu1 N1 C1 -150(9) . . . . ?
N4 Cu1 N2 C6 -8(10) . . . . ?
N1 Cu1 N2 C6 16.4(4) . . . . ?
N3 Cu1 N2 C6 -164.1(4) . . . . ?
N2 Cu1 N3 C7 -158.4(4) . . . . ?
N4 Cu1 N3 C7 22.3(4) . . . . ?
N1 Cu1 N3 C7 4(9) . . . . ?
N2 Cu1 N4 C12 -150(10) . . . . ?
N1 Cu1 N4 C12 -173.8(4) . . . . ?
N3 Cu1 N4 C12 6.7(4) . . . . ?
N7 Cu2 N5 C13 -79(4) . . . . ?
N8 Cu2 N5 C13 -171.7(4) . . . . ?
N6 Cu2 N5 C13 10.7(4) . . . . ?
N7 Cu2 N6 C18 -165.3(4) . . . . ?
N8 Cu2 N6 C18 -99(7) . . . . ?
N5 Cu2 N6 C18 17.5(4) . . . . ?
N8 Cu2 N7 C19 16.8(4) . . . . ?
N5 Cu2 N7 C19 -76(4) . . . . ?
N6 Cu2 N7 C19 -165.7(4) . . . . ?
N7 Cu2 N8 C24 13.0(4) . . . . ?
N5 Cu2 N8 C24 -169.9(4) . . . . ?
N6 Cu2 N8 C24 -54(7) . . . . ?
Cu1 N1 C1 C6 -38.5(6) . . . . ?
Cu1 N1 C1 C2 -162.4(5) . . . . ?
N1 C1 C2 C3 177.3(5) . . . . ?
C6 C1 C2 C3 55.9(7) . . . . ?
C1 C2 C3 C4 -56.1(9) . . . . ?
C2 C3 C4 C5 59.1(10) . . . . ?
C3 C4 C5 C6 -59.5(9) . . . . ?
Cu1 N2 C6 C1 -41.9(5) . . . . ?
Cu1 N2 C6 C5 -163.8(5) . . . . ?
N1 C1 C6 N2 53.2(6) . . . . ?
C2 C1 C6 N2 177.7(5) . . . . ?
N1 C1 C6 C5 176.6(6) . . . . ?
C2 C1 C6 C5 -58.9(8) . . . . ?
C4 C5 C6 N2 179.4(6) . . . . ?
C4 C5 C6 C1 59.1(9) . . . . ?
Cu1 N3 C7 C12 -46.3(5) . . . . ?
Cu1 N3 C7 C8 -170.3(5) . . . . ?
N3 C7 C8 C9 177.7(6) . . . . ?
C12 C7 C8 C9 56.0(8) . . . . ?
C7 C8 C9 C10 -56.1(8) . . . . ?
C8 C9 C10 C11 57.5(8) . . . . ?
C9 C10 C11 C12 -57.7(8) . . . . ?
Cu1 N4 C12 C7 -33.6(6) . . . . ?
Cu1 N4 C12 C11 -155.7(5) . . . . ?
N3 C7 C12 N4 53.1(6) . . . . ?
C8 C7 C12 N4 179.0(5) . . . . ?
N3 C7 C12 C11 176.7(5) . . . . ?
C8 C7 C12 C11 -57.3(7) . . . . ?
C10 C11 C12 N4 177.8(6) . . . . ?
C10 C11 C12 C7 57.4(8) . . . . ?
Cu2 N5 C13 C14 -159.4(4) . . . . ?
Cu2 N5 C13 C18 -36.0(5) . . . . ?
N5 C13 C14 C15 177.8(5) . . . . ?
C18 C13 C14 C15 56.5(7) . . . . ?
C13 C14 C15 C16 -55.3(8) . . . . ?
C14 C15 C16 C17 56.0(8) . . . . ?
C15 C16 C17 C18 -57.1(7) . . . . ?
Cu2 N6 C18 C13 -42.1(5) . . . . ?
Cu2 N6 C18 C17 -164.8(4) . . . . ?
N5 C13 C18 N6 52.0(6) . . . . ?
C14 C13 C18 N6 176.9(5) . . . . ?
N5 C13 C18 C17 177.1(5) . . . . ?
C14 C13 C18 C17 -58.0(7) . . . . ?
C16 C17 C18 N6 179.8(5) . . . . ?
C16 C17 C18 C13 57.7(7) . . . . ?
Cu2 N7 C19 C20 -166.8(5) . . . . ?
Cu2 N7 C19 C24 -42.0(5) . . . . ?
N7 C19 C20 C21 176.9(6) . . . . ?
C24 C19 C20 C21 55.5(7) . . . . ?
C19 C20 C21 C22 -54.7(8) . . . . ?
C20 C21 C22 C23 56.1(8) . . . . ?
C21 C22 C23 C24 -58.1(8) . . . . ?
Cu2 N8 C24 C19 -39.1(5) . . . . ?
Cu2 N8 C24 C23 -161.6(4) . . . . ?
N7 C19 C24 N8 53.2(6) . . . . ?
C20 C19 C24 N8 178.8(4) . . . . ?
N7 C19 C24 C23 179.0(5) . . . . ?
C20 C19 C24 C23 -55.4(6) . . . . ?
C22 C23 C24 N8 176.8(6) . . . . ?
C22 C23 C24 C19 55.8(7) . . . . ?
C38 Cr1 C37 N13 -102(5) . . . . ?
C40 Cr1 C37 N13 10(6) . . . . ?
C39 Cr1 C37 N13 -12(5) . . . . ?
C42 Cr1 C37 N13 171(5) . . . . ?
C41 Cr1 C37 N13 80(5) . . . . ?
C37 Cr1 C38 N14 -81(100) . . . . ?
C40 Cr1 C38 N14 105(100) . . . . ?
C39 Cr1 C38 N14 -165(100) . . . . ?
C42 Cr1 C38 N14 11(100) . . . . ?
C41 Cr1 C38 N14 48(100) . . . . ?
C38 Cr1 C39 N15 91(6) . . . . ?
C37 Cr1 C39 N15 0(6) . . . . ?
C40 Cr1 C39 N15 -178(6) . . . . ?
C42 Cr1 C39 N15 40(9) . . . . ?
C41 Cr1 C39 N15 -90(6) . . . . ?
C38 Cr1 C40 N16 109(5) . . . . ?
C37 Cr1 C40 N16 -3(6) . . . . ?
C39 Cr1 C40 N16 20(5) . . . . ?
C42 Cr1 C40 N16 -163(5) . . . . ?
C41 Cr1 C40 N16 -73(5) . . . . ?
C38 Cr1 C41 N17 31(25) . . . . ?
C37 Cr1 C41 N17 160(20) . . . . ?
C40 Cr1 C41 N17 -27(20) . . . . ?
C39 Cr1 C41 N17 -116(20) . . . . ?
C42 Cr1 C41 N17 68(20) . . . . ?
C38 Cr1 C42 N18 -41(14) . . . . ?
C37 Cr1 C42 N18 50(14) . . . . ?
C40 Cr1 C42 N18 -132(14) . . . . ?
C39 Cr1 C42 N18 10(16) . . . . ?
C41 Cr1 C42 N18 140(14) . . . . ?
C47 Cr2 C44 N20 -39(38) . . . . ?
C48 Cr2 C44 N20 -125(38) . . . . ?
C46 Cr2 C44 N20 52(38) . . . . ?
C45 Cr2 C44 N20 -81(41) . . . . ?
C43 Cr2 C44 N20 147(38) 1_656 . . . ?
C47 Cr2 C45 N21 147(12) . . . . ?
C48 Cr2 C45 N21 -126(12) . . . . ?
C46 Cr2 C45 N21 57(12) . . . . ?
C44 Cr2 C45 N21 -170(10) . . . . ?
C43 Cr2 C45 N21 -38(12) 1_656 . . . ?
C47 Cr2 C46 N22 -50(7) . . . . ?
C48 Cr2 C46 N22 3(9) . . . . ?
C44 Cr2 C46 N22 -138(7) . . . . ?
C45 Cr2 C46 N22 41(7) . . . . ?
C43 Cr2 C46 N22 132(7) 1_656 . . . ?
C48 Cr2 C47 N23 21(10) . . . . ?
C46 Cr2 C47 N23 -163(10) . . . . ?
C44 Cr2 C47 N23 -71(10) . . . . ?
C45 Cr2 C47 N23 108(10) . . . . ?
C43 Cr2 C47 N23 1(12) 1_656 . . . ?
C47 Cr2 C48 N24 39(6) . . . . ?
C46 Cr2 C48 N24 -14(7) . . . . ?
C44 Cr2 C48 N24 128(6) . . . . ?
C45 Cr2 C48 N24 -51(6) . . . . ?
C43 Cr2 C48 N24 -143(6) 1_656 . . . ?
N12 Cu3 N9 C25 -158.1(4) . . . . ?
N10 Cu3 N9 C25 22.5(4) . . . . ?
N11 Cu3 N9 C25 94(9) . . . . ?
O2 Cu3 N9 C25 -67.1(4) . . . . ?
N9 Cu3 N10 C30 4.5(4) . . . . ?
N12 Cu3 N10 C30 -139(18) . . . . ?
N11 Cu3 N10 C30 -173.7(4) . . . . ?
O2 Cu3 N10 C30 93.9(4) . . . . ?
N9 Cu3 N11 C31 115(9) . . . . ?
N12 Cu3 N11 C31 6.4(4) . . . . ?
N10 Cu3 N11 C31 -174.1(4) . . . . ?
O2 Cu3 N11 C31 -84.4(4) . . . . ?
N9 Cu3 N12 C36 -155.3(4) . . . . ?
N10 Cu3 N12 C36 -12(18) . . . . ?
N11 Cu3 N12 C36 22.9(4) . . . . ?
O2 Cu3 N12 C36 115.3(4) . . . . ?
Cu3 N9 C25 C30 -44.9(6) . . . . ?
Cu3 N9 C25 C26 -170.4(5) . . . . ?
N9 C25 C26 C27 179.2(6) . . . . ?
C30 C25 C26 C27 55.7(7) . . . . ?
C25 C26 C27 C28 -52.5(8) . . . . ?
C26 C27 C28 C29 53.3(8) . . . . ?
C27 C28 C29 C30 -54.7(8) . . . . ?
Cu3 N10 C30 C25 -30.1(5) . . . . ?
Cu3 N10 C30 C29 -152.9(5) . . . . ?
N9 C25 C30 N10 49.4(6) . . . . ?
C26 C25 C30 N10 176.5(5) . . . . ?
N9 C25 C30 C29 173.8(5) . . . . ?
C26 C25 C30 C29 -59.1(7) . . . . ?
C28 C29 C30 N10 179.5(6) . . . . ?
C28 C29 C30 C25 57.8(7) . . . . ?
Cu3 N11 C31 C32 -155.4(5) . . . . ?
Cu3 N11 C31 C36 -33.5(6) . . . . ?
N11 C31 C32 C33 175.8(5) . . . . ?
C36 C31 C32 C33 54.2(8) . . . . ?
C31 C32 C33 C34 -54.2(8) . . . . ?
C32 C33 C34 C35 54.4(8) . . . . ?
C33 C34 C35 C36 -57.3(8) . . . . ?
Cu3 N12 C36 C35 -168.8(5) . . . . ?
Cu3 N12 C36 C31 -45.8(5) . . . . ?
C34 C35 C36 N12 179.8(5) . . . . ?
C34 C35 C36 C31 60.0(7) . . . . ?
N11 C31 C36 N12 52.3(6) . . . . ?
C32 C31 C36 N12 177.0(6) . . . . ?
N11 C31 C36 C35 177.4(5) . . . . ?
C32 C31 C36 C35 -57.8(7) . . . . ?
